data_8105033
loop_
_publ_author_name
'Li, Yong-Shuang'
'Luo, Jia-Yang'
'He, Man-Qiu'
'Han, Min-Le'

_publ_section_title
;
 Crystal structure of
 catena-poly[diaqua-bis(3,4,5,6-tetrabromo-carboxybenzoato-\k1O)-(\m2-4,4&#x2032;-bipyridine-\k2N:N&#x2032;)cobalt(II)],
 C26H14Br8CoN2O10
;
_journal_issue 1
_journal_name_full 'Zeitschrift f\"ur Kristallographie - New Crystal Structures'
_journal_page_first 113
_journal_page_last 115
_journal_paper_doi 10.1515/ncrs-2019-0527
_journal_volume 235
_journal_year 2019
_chemical_formula_moiety 'C26 H14 Br8 Co N2 O10'
_chemical_formula_sum 'C26 H14 Br8 Co N2 O10'
_chemical_formula_weight 1212.60
_space_group_crystal_system orthorhombic
_space_group_IT_number 60
_space_group_name_Hall '-P 2n 2ab'
_space_group_name_H-M_alt 'P b c n'
_atom_sites_solution_hydrogens mixed
_atom_sites_solution_primary dual
_cell_angle_alpha 90
_cell_angle_beta 90
_cell_angle_gamma 90
_cell_formula_units_Z 4
_cell_length_a 24.3935(3)
_cell_length_b 11.45050(10)
_cell_length_c 11.70040(10)
_cell_measurement_reflns_used 5990
_cell_measurement_temperature 293
_cell_measurement_theta_max 73.8390
_cell_measurement_theta_min 4.2550
_cell_volume 3268.13(6)
_computing_cell_refinement 'CrysAlisPro 1.171.39.9f (Rigaku OD, 2015)'
_computing_data_collection 'CrysAlisPro 1.171.39.9f (Rigaku OD, 2015)'
_computing_data_reduction 'CrysAlisPro 1.171.39.9f (Rigaku OD, 2015)'
_computing_molecular_graphics 'Olex2 (Dolomanov et al., 2009)'
_computing_publication_material 'Olex2 (Dolomanov et al., 2009)'
_computing_structure_refinement 'ShelXL (Sheldrick, 2015)'
_computing_structure_solution 'ShelXT (Sheldrick, 2015)'
_diffrn_ambient_temperature 293
_diffrn_detector 'CCD plate'
_diffrn_measured_fraction_theta_full 0.999
_diffrn_measured_fraction_theta_max 0.999
_diffrn_measurement_details
;
List of Runs (angles in degrees, time in seconds):

  # Type    Start    End  Width  t~exp~   \w     \q     \k     \f   Frames
--------------------------------------------------------------------------
  1  \w     -4.00  29.00   0.50    0.50    --    0.00 -77.00-180.00   66
  2  \w    -16.00  21.00   0.50    0.50    --    0.00 -82.00 -90.00   74
  3  \w    -31.00  -5.00   0.50    0.50    --    0.00 -82.00   0.00   52
  4  \w    -46.00 -17.00   0.50    0.50    --    0.00 -77.00-180.00   58
  5  \w      6.00 107.00   0.50    0.87    --   95.80 -15.00 120.00  202
  6  \w     58.00 112.00   0.50    0.87    --   95.80 -30.00  30.00  108
  7  \w     73.00 127.00   0.50    0.87    --   95.80 -82.00  60.00  108
  8  \w     40.00 113.00   0.50    0.87    --   95.80 -82.00  30.00  146
  9  \w     37.00  63.00   0.50    0.87    --   95.80 -82.00  60.00   52
 10  \w    128.00 154.00   0.50    0.87    --   95.80  82.00 -90.00   52
;
_diffrn_measurement_device 'four-circle diffractometer'
_diffrn_measurement_device_type 'XtaLAB Pro: Kappa single'
_diffrn_measurement_method '\w scans'
_diffrn_orient_matrix_type 'CrysAlisPro convention (1999,Acta A55,543-557)'
_diffrn_orient_matrix_UB_11 -0.0340216000
_diffrn_orient_matrix_UB_12 0.0024295000
_diffrn_orient_matrix_UB_13 0.1109256000
_diffrn_orient_matrix_UB_21 -0.0530363000
_diffrn_orient_matrix_UB_22 -0.0124247000
_diffrn_orient_matrix_UB_23 -0.0704472000
_diffrn_orient_matrix_UB_31 0.0043157000
_diffrn_orient_matrix_UB_32 -0.1339216000
_diffrn_orient_matrix_UB_33 0.0085505000
_diffrn_radiation_monochromator graphite
_diffrn_radiation_probe x-ray
_diffrn_radiation_type CuK\a
_diffrn_radiation_wavelength 1.54184
_diffrn_reflns_av_R_equivalents 0.0325
_diffrn_reflns_av_unetI/netI 0.0304
_diffrn_reflns_Laue_measured_fraction_full 0.999
_diffrn_reflns_Laue_measured_fraction_max 0.999
_diffrn_reflns_limit_h_max 29
_diffrn_reflns_limit_h_min -27
_diffrn_reflns_limit_k_max 7
_diffrn_reflns_limit_k_min -13
_diffrn_reflns_limit_l_max 9
_diffrn_reflns_limit_l_min -13
_diffrn_reflns_number 9804
_diffrn_reflns_point_group_measured_fraction_full 0.999
_diffrn_reflns_point_group_measured_fraction_max 0.999
_diffrn_reflns_theta_full 66.591
_diffrn_reflns_theta_max 66.591
_diffrn_reflns_theta_min 3.624
_diffrn_source 'fine-focus sealed X-ray tube'
_diffrn_source_type 'Enhance (Cu) X-ray Source'
_exptl_absorpt_coefficient_mu 16.099
_exptl_absorpt_correction_T_max 1.00000
_exptl_absorpt_correction_T_min 0.25750
_exptl_absorpt_correction_type multi-scan
_exptl_absorpt_process_details
;
CrysAlisPro 1.171.39.9f (Rigaku Oxford Diffraction, 2015)
Empirical absorption correction using spherical harmonics,
 implemented in SCALE3 ABSPACK scaling algorithm.
;
_exptl_crystal_colour 'clear light pink'
_exptl_crystal_colour_lustre clear
_exptl_crystal_colour_modifier light
_exptl_crystal_colour_primary pink
_exptl_crystal_density_diffrn 2.464
_exptl_crystal_description block
_exptl_crystal_F_000 2284
_exptl_crystal_size_max 0.2
_exptl_crystal_size_mid 0.19
_exptl_crystal_size_min 0.17
_refine_diff_density_max 0.618
_refine_diff_density_min -0.854
_refine_diff_density_rms 0.120
_refine_ls_extinction_coef .
_refine_ls_extinction_method none
_refine_ls_goodness_of_fit_ref 1.065
_refine_ls_hydrogen_treatment constr
_refine_ls_matrix_type full
_refine_ls_number_parameters 217
_refine_ls_number_reflns 2887
_refine_ls_number_restraints 0
_refine_ls_restrained_S_all 1.065
_refine_ls_R_factor_all 0.0338
_refine_ls_R_factor_gt 0.0313
_refine_ls_shift/su_max 0.001
_refine_ls_shift/su_mean 0.000
_refine_ls_structure_factor_coef Fsqd
_refine_ls_weighting_details 'w=1/[\s^2^(Fo^2^)+(0.0451P)^2^+3.6045P] where P=(Fo^2^+2Fc^2^)/3'
_refine_ls_weighting_scheme calc
_refine_ls_wR_factor_gt 0.0805
_refine_ls_wR_factor_ref 0.0819
_reflns_Friedel_coverage 0.000
_reflns_Friedel_fraction_full .
_reflns_Friedel_fraction_max .
_reflns_number_gt 2688
_reflns_number_total 2887
_reflns_threshold_expression 'I > 2\s(I)'
_cod_data_source_file suppl_ncrs-2019-0527_suppl.cif
_cod_data_source_block 9-co
_cod_database_code 8105033
_shelx_space_group_comment
;
The symmetry employed for this shelxl refinement is uniquely defined
by the following loop, which should always be used as a source of
symmetry information in preference to the above space-group names.
They are only intended as comments.
;
_reflns_odcompleteness_completeness 99.76
_reflns_odcompleteness_iscentric 1
_reflns_odcompleteness_theta 66.97
_olex2_refinement_description
;
1. Fixed Uiso
 At 1.2 times of:
  All C(H) groups
 At 1.5 times of:
  All O(H) groups, All O(H,H) groups
2.a Rotating group:
 O5(H5A,H5B)
2.b Aromatic/amide H refined with riding coordinates:
 C9(H9), C10(H10), C14(H14), C13(H13)
2.c Idealised tetrahedral OH refined as rotating group:
 O4(H4)
;

loop_
_space_group_symop_operation_xyz
'x, y, z'
'-x+1/2, -y+1/2, z+1/2'
'-x, y, -z+1/2'
'x+1/2, -y+1/2, -z'
'-x, -y, -z'
'x-1/2, y-1/2, -z-1/2'
'x, -y, z-1/2'
'-x-1/2, y-1/2, z'

loop_
_atom_site_label
_atom_site_type_symbol
_atom_site_fract_x
_atom_site_fract_y
_atom_site_fract_z
_atom_site_U_iso_or_equiv
_atom_site_adp_type
_atom_site_occupancy
_atom_site_site_symmetry_order
_atom_site_calc_flag
_atom_site_refinement_flags_posn
_atom_site_refinement_flags_adp
_atom_site_refinement_flags_occupancy
_atom_site_disorder_assembly
_atom_site_disorder_group
Br1 Br 0.67663(2) 0.81863(4) 0.77556(4) 0.04235(15) Uani 1 1 d . . . . .
Br2 Br 0.80868(2) 0.79724(4) 0.74510(4) 0.03983(15) Uani 1 1 d . . . . .
Br3 Br 0.86073(2) 0.58826(5) 0.58367(5) 0.04598(15) Uani 1 1 d . . . . .
Br4 Br 0.77724(2) 0.41005(4) 0.44627(4) 0.03593(14) Uani 1 1 d . . . . .
C1 C 0.60882(15) 0.6428(3) 0.6292(3) 0.0235(7) Uani 1 1 d . . . . .
C2 C 0.65170(14) 0.4730(3) 0.4791(3) 0.0237(7) Uani 1 1 d . . . . .
C3 C 0.67066(14) 0.6293(3) 0.6207(3) 0.0214(7) Uani 1 1 d . . . . .
C4 C 0.69230(14) 0.5462(3) 0.5456(3) 0.0211(7) Uani 1 1 d . . . . .
C5 C 0.74888(15) 0.5325(3) 0.5362(3) 0.0230(7) Uani 1 1 d . . . . .
C6 C 0.78415(15) 0.6054(3) 0.5965(3) 0.0265(8) Uani 1 1 d . . . . .
C7 C 0.76308(15) 0.6927(3) 0.6669(3) 0.0253(8) Uani 1 1 d . . . . .
C8 C 0.70604(15) 0.7026(3) 0.6804(3) 0.0247(7) Uani 1 1 d . . . . .
C9 C 0.46030(16) 0.3651(3) 0.7000(4) 0.0333(9) Uani 1 1 d . . . . .
H9 H 0.4321 0.4057 0.6645 0.040 Uiso 1 1 calc R . . . .
C10 C 0.45862(16) 0.2441(3) 0.6980(4) 0.0338(9) Uani 1 1 d . . . . .
H10 H 0.4298 0.2056 0.6618 0.041 Uiso 1 1 calc R . . . .
C11 C 0.5000 0.1809(4) 0.7500 0.0237(11) Uani 1 2 d S T P . .
C12 C 0.5000 0.0510(4) 0.7500 0.0239(11) Uani 1 2 d S T P . .
C13 C 0.46980(19) -0.0134(3) 0.6720(4) 0.0404(10) Uani 1 1 d . . . . .
H13 H 0.4489 0.0247 0.6170 0.048 Uiso 1 1 calc R . . . .
C14 C 0.47057(18) -0.1336(3) 0.6753(4) 0.0381(10) Uani 1 1 d . . . . .
H14 H 0.4494 -0.1741 0.6225 0.046 Uiso 1 1 calc R . . . .
Co1 Co 0.5000 0.61512(6) 0.7500 0.01751(19) Uani 1 2 d S T P . .
N1 N 0.5000 0.4266(4) 0.7500 0.0220(9) Uani 1 2 d S T P . .
N2 N 0.5000 -0.1951(3) 0.7500 0.0243(9) Uani 1 2 d S T P . .
O1 O 0.58695(10) 0.6146(2) 0.7241(2) 0.0218(5) Uani 1 1 d . . . . .
O2 O 0.58553(11) 0.6785(3) 0.5430(2) 0.0436(8) Uani 1 1 d . . . . .
O3 O 0.61640(12) 0.4166(3) 0.5263(2) 0.0418(7) Uani 1 1 d . . . . .
O4 O 0.65766(10) 0.4816(2) 0.3684(2) 0.0279(6) Uani 1 1 d . . . . .
H4 H 0.6351 0.4397 0.3364 0.042 Uiso 1 1 calc GR . . . .
O5 O 0.51672(11) 0.6149(2) 0.9226(2) 0.0316(6) Uani 1 1 d . . . . .
H5A H 0.5053 0.6796 0.9532 0.047 Uiso 1 1 d GR . . . .
H5B H 0.5519 0.6169 0.9352 0.047 Uiso 1 1 d GR . . . .

loop_
_atom_site_aniso_label
_atom_site_aniso_U_11
_atom_site_aniso_U_22
_atom_site_aniso_U_33
_atom_site_aniso_U_23
_atom_site_aniso_U_13
_atom_site_aniso_U_12
Br4 0.0297(2) 0.0433(2) 0.0348(2) -0.00740(17) 0.00070(18) 0.00692(17)
Br2 0.0348(3) 0.0461(3) 0.0386(3) -0.00124(18) -0.00731(19) -0.0215(2)
Br1 0.0399(3) 0.0389(3) 0.0482(3) -0.01803(19) 0.0019(2) -0.00290(19)
Br3 0.0168(2) 0.0683(3) 0.0529(3) -0.0029(2) -0.0008(2) -0.00442(19)
Co1 0.0151(4) 0.0176(4) 0.0198(4) 0.000 -0.0020(3) 0.000
O1 0.0173(12) 0.0275(12) 0.0204(12) 0.0014(9) 0.0020(10) 0.0001(10)
O4 0.0237(13) 0.0397(14) 0.0204(12) -0.0030(10) -0.0025(11) -0.0101(11)
O5 0.0223(14) 0.0476(16) 0.0248(13) -0.0015(11) -0.0020(12) 0.0040(12)
O2 0.0201(14) 0.080(2) 0.0311(15) 0.0240(14) -0.0016(12) 0.0020(14)
N1 0.019(2) 0.022(2) 0.025(2) 0.000 -0.0039(17) 0.000
O3 0.0329(16) 0.0639(19) 0.0285(14) 0.0080(13) -0.0069(13) -0.0243(14)
N2 0.023(2) 0.021(2) 0.030(2) 0.000 -0.0046(18) 0.000
C1 0.0211(18) 0.0269(17) 0.0225(18) 0.0011(13) -0.0018(15) -0.0016(14)
C12 0.019(3) 0.024(3) 0.028(3) 0.000 -0.001(2) 0.000
C8 0.0248(19) 0.0295(17) 0.0197(16) -0.0003(14) 0.0008(15) -0.0035(15)
C3 0.0174(17) 0.0290(17) 0.0177(16) 0.0059(13) -0.0022(14) -0.0032(14)
C4 0.0197(18) 0.0272(16) 0.0164(16) 0.0011(13) -0.0025(14) -0.0052(14)
C2 0.0169(17) 0.0324(18) 0.0218(17) 0.0024(14) -0.0055(15) -0.0007(15)
C11 0.019(3) 0.023(3) 0.029(3) 0.000 0.002(2) 0.000
C5 0.0184(17) 0.0303(17) 0.0204(16) 0.0018(14) 0.0026(14) 0.0001(14)
C7 0.0213(18) 0.0333(18) 0.0213(16) 0.0038(14) -0.0061(15) -0.0113(15)
C6 0.0195(19) 0.038(2) 0.0219(17) 0.0060(15) -0.0030(15) -0.0042(15)
C9 0.026(2) 0.0247(18) 0.050(2) 0.0015(17) -0.0176(19) 0.0021(15)
C10 0.029(2) 0.0242(18) 0.049(2) -0.0010(16) -0.0162(19) -0.0020(15)
C14 0.045(3) 0.0236(18) 0.045(2) -0.0024(17) -0.023(2) -0.0014(17)
C13 0.050(3) 0.0224(18) 0.048(2) 0.0010(17) -0.026(2) 0.0023(18)

loop_
_atom_type_symbol
_atom_type_description
_atom_type_scat_dispersion_real
_atom_type_scat_dispersion_imag
_atom_type_scat_source
C C 0.0181 0.0091 'International Tables Vol C Tables 4.2.6.8 and 6.1.1.4'
H H 0.0000 0.0000 'International Tables Vol C Tables 4.2.6.8 and 6.1.1.4'
Br Br -0.6763 1.2805 'International Tables Vol C Tables 4.2.6.8 and 6.1.1.4'
Co Co -2.3653 3.6143 'International Tables Vol C Tables 4.2.6.8 and 6.1.1.4'
N N 0.0311 0.0180 'International Tables Vol C Tables 4.2.6.8 and 6.1.1.4'
O O 0.0492 0.0322 'International Tables Vol C Tables 4.2.6.8 and 6.1.1.4'

loop_
_geom_angle_atom_site_label_1
_geom_angle_atom_site_label_2
_geom_angle_atom_site_label_3
_geom_angle
_geom_angle_site_symmetry_1
_geom_angle_site_symmetry_3
O1 Co1 O1 179.70(13) . 3_656
O1 Co1 N1 89.85(6) . .
O1 Co1 N1 89.85(6) 3_656 .
O1 Co1 N2 90.15(6) . 1_565
O1 Co1 N2 90.15(6) 3_656 1_565
O5 Co1 O1 86.71(10) 3_656 3_656
O5 Co1 O1 93.29(10) 3_656 .
O5 Co1 O1 86.71(10) . .
O5 Co1 O1 93.29(10) . 3_656
O5 Co1 O5 179.83(16) . 3_656
O5 Co1 N1 89.92(8) . .
O5 Co1 N1 89.92(8) 3_656 .
O5 Co1 N2 90.08(8) 3_656 1_565
O5 Co1 N2 90.08(8) . 1_565
N1 Co1 N2 180.0 . 1_565
C1 O1 Co1 122.5(2) . .
C2 O4 H4 109.5 . .
Co1 O5 H5A 109.8 . .
Co1 O5 H5B 111.1 . .
H5A O5 H5B 103.0 . .
C9 N1 Co1 121.9(2) 3_656 .
C9 N1 Co1 121.9(2) . .
C9 N1 C9 116.1(4) . 3_656
C14 N2 Co1 121.9(2) 3_656 1_545
C14 N2 Co1 121.9(2) . 1_545
C14 N2 C14 116.1(4) 3_656 .
O1 C1 C3 116.6(3) . .
O2 C1 O1 127.4(3) . .
O2 C1 C3 116.1(3) . .
C13 C12 C11 122.2(2) . .
C13 C12 C11 122.2(2) 3_656 .
C13 C12 C13 115.7(5) 3_656 .
C3 C8 Br1 119.2(3) . .
C3 C8 C7 120.6(3) . .
C7 C8 Br1 120.1(3) . .
C8 C3 C1 121.4(3) . .
C8 C3 C4 119.4(3) . .
C4 C3 C1 119.0(3) . .
C3 C4 C2 116.9(3) . .
C5 C4 C3 120.0(3) . .
C5 C4 C2 123.0(3) . .
O4 C2 C4 113.3(3) . .
O3 C2 O4 124.9(3) . .
O3 C2 C4 121.7(3) . .
C10 C11 C12 121.5(2) 3_656 .
C10 C11 C12 121.6(2) . .
C10 C11 C10 116.9(5) . 3_656
C4 C5 Br4 119.5(3) . .
C6 C5 Br4 120.2(3) . .
C6 C5 C4 120.3(3) . .
C8 C7 Br2 118.8(3) . .
C6 C7 Br2 121.9(3) . .
C6 C7 C8 119.3(3) . .
C5 C6 Br3 120.7(3) . .
C5 C6 C7 120.1(3) . .
C7 C6 Br3 119.2(3) . .
N1 C9 H9 118.0 . .
N1 C9 C10 123.9(3) . .
C10 C9 H9 118.0 . .
C11 C10 C9 119.6(4) . .
C11 C10 H10 120.2 . .
C9 C10 H10 120.2 . .
N2 C14 H14 118.1 . .
N2 C14 C13 123.7(4) . .
C13 C14 H14 118.1 . .
C12 C13 H13 119.8 . .
C14 C13 C12 120.4(4) . .
C14 C13 H13 119.8 . .

loop_
_geom_bond_atom_site_label_1
_geom_bond_atom_site_label_2
_geom_bond_distance
_geom_bond_site_symmetry_2
Br4 C5 1.884(4) .
Br2 C7 1.873(3) .
Br1 C8 1.877(4) .
Br3 C6 1.884(4) .
Co1 O1 2.143(2) 3_656
Co1 O1 2.143(2) .
Co1 O5 2.060(3) 3_656
Co1 O5 2.060(3) .
Co1 N1 2.159(4) .
Co1 N2 2.173(4) 1_565
O1 C1 1.273(4) .
O4 H4 0.8200 .
O4 C2 1.307(4) .
O5 H5A 0.8695 .
O5 H5B 0.8709 .
O2 C1 1.228(4) .
N1 C9 1.333(4) .
N1 C9 1.333(4) 3_656
O3 C2 1.210(4) .
N2 Co1 2.173(4) 1_545
N2 C14 1.332(4) 3_656
N2 C14 1.332(4) .
C1 C3 1.520(5) .
C12 C11 1.487(7) .
C12 C13 1.386(5) .
C12 C13 1.386(5) 3_656
C8 C3 1.392(5) .
C8 C7 1.405(5) .
C3 C4 1.398(5) .
C4 C2 1.513(5) .
C4 C5 1.393(5) .
C11 C10 1.383(4) 3_656
C11 C10 1.383(4) .
C5 C6 1.391(5) .
C7 C6 1.394(5) .
C9 H9 0.9300 .
C9 C10 1.386(5) .
C10 H10 0.9300 .
C14 H14 0.9300 .
C14 C13 1.376(5) .
C13 H13 0.9300 .
